data_4134154
loop_
_publ_author_name
'Wang, Ze-Shu'
'Chen, Yang-Bo'
'Zhang, Hao-Wen'
'Sun, Zhou'
'Zhu, Chunyin'
'Ye, Long-Wu'

_publ_section_title
;
 Ynamide Smiles Rearrangement Triggered by Visible-Light-Mediated
 Regioselective Ketyl-Ynamide Coupling: Rapid Access to Functionalized
 Indoles and Isoquinolines.
;
_journal_name_full 'Journal of the American Chemical Society'
_journal_paper_doi 10.1021/jacs.9b13975
_journal_year 2020
_chemical_formula_moiety 'C29 H20 F3 N'
_chemical_formula_sum 'C29 H20 F3 N'
_chemical_formula_weight 439.46
_space_group_crystal_system orthorhombic
_space_group_IT_number 29
_space_group_name_Hall 'P 2c -2ac'
_space_group_name_H-M_alt 'P c a 21'
_atom_sites_solution_hydrogens geom
_atom_sites_solution_primary dual
_audit_creation_date 2019-08-09
_audit_creation_method
;
Olex2 1.2
(compiled 2017.03.28 svn.r3405 for OlexSys, GUI svn.r5337)
;
_cell_angle_alpha 90
_cell_angle_beta 90
_cell_angle_gamma 90
_cell_formula_units_Z 4
_cell_length_a 13.3590(2)
_cell_length_b 9.3701(2)
_cell_length_c 17.1113(3)
_cell_measurement_reflns_used 2911
_cell_measurement_temperature 100.01(10)
_cell_measurement_theta_max 68.4210
_cell_measurement_theta_min 4.1970
_cell_volume 2141.91(7)
_computing_cell_refinement 'CrysAlisPro 1.171.39.46e (Rigaku OD, 2018)'
_computing_data_collection 'CrysAlisPro 1.171.39.46e (Rigaku OD, 2018)'
_computing_data_reduction 'CrysAlisPro 1.171.39.46e (Rigaku OD, 2018)'
_computing_molecular_graphics 'Olex2 (Dolomanov et al., 2009)'
_computing_publication_material 'Olex2 (Dolomanov et al., 2009)'
_computing_structure_refinement 'ShelXL (Sheldrick, 2015)'
_computing_structure_solution 'ShelXT (Sheldrick, 2015)'
_diffrn_ambient_environment N~2~
_diffrn_ambient_temperature 100.01(10)
_diffrn_detector 'CCD plate'
_diffrn_detector_area_resol_mean 10.4741
_diffrn_detector_type Atlas
_diffrn_measured_fraction_theta_full 0.984
_diffrn_measured_fraction_theta_max 0.977
_diffrn_measurement_details
;
List of Runs (angles in degrees, time in seconds):

  # Type    Start    End  Width  t~exp~   \w     \q     \k     \f   Frames
--------------------------------------------------------------------------
  1  \w    -61.00  35.00   1.00    1.00    --  -40.88  37.00 -60.00   96
  2  \w     22.00  63.00   1.00    1.00    --   40.88 -77.00-120.00   41
  3  \w     20.00  99.00   1.00    2.50    --   97.12 -94.00 150.00   79
  4  \w     99.00 153.00   1.00    2.50    --   97.12 125.00 150.00   54
  5  \w     27.00 125.00   1.00    2.50    --   97.12 -30.00-120.00   98
  6  \w    129.00 155.00   1.00    2.50    --   97.12 125.00   0.00   26
;
_diffrn_measurement_device 'four-circle diffractometer'
_diffrn_measurement_device_type 'SuperNova, Dual, Cu at home/near, Atlas'
_diffrn_measurement_method '\w scans'
_diffrn_orient_matrix_type 'CrysAlisPro convention (1999,Acta A55,543-557)'
_diffrn_orient_matrix_UB_11 -0.0168438000
_diffrn_orient_matrix_UB_12 0.1468480000
_diffrn_orient_matrix_UB_13 -0.0383986000
_diffrn_orient_matrix_UB_21 0.0109217000
_diffrn_orient_matrix_UB_22 0.0725798000
_diffrn_orient_matrix_UB_23 0.0803811000
_diffrn_orient_matrix_UB_31 0.1134794000
_diffrn_orient_matrix_UB_32 0.0145838000
_diffrn_orient_matrix_UB_33 -0.0133111000
_diffrn_radiation_monochromator mirror
_diffrn_radiation_probe x-ray
_diffrn_radiation_type CuK\a
_diffrn_radiation_wavelength 1.54184
_diffrn_reflns_av_R_equivalents 0.0359
_diffrn_reflns_av_unetI/netI 0.0384
_diffrn_reflns_Laue_measured_fraction_full 0.984
_diffrn_reflns_Laue_measured_fraction_max 0.977
_diffrn_reflns_limit_h_max 15
_diffrn_reflns_limit_h_min -5
_diffrn_reflns_limit_k_max 11
_diffrn_reflns_limit_k_min -9
_diffrn_reflns_limit_l_max 19
_diffrn_reflns_limit_l_min -20
_diffrn_reflns_number 4806
_diffrn_reflns_point_group_measured_fraction_full 0.690
_diffrn_reflns_point_group_measured_fraction_max 0.684
_diffrn_reflns_theta_full 67.684
_diffrn_reflns_theta_max 68.287
_diffrn_reflns_theta_min 4.719
_diffrn_source 'micro-focus sealed X-ray tube'
_diffrn_source_type 'SuperNova (Cu) X-ray Source'
_exptl_absorpt_coefficient_mu 0.801
_exptl_absorpt_correction_T_max 1.00000
_exptl_absorpt_correction_T_min 0.68826
_exptl_absorpt_correction_type multi-scan
_exptl_absorpt_process_details
;
CrysAlisPro 1.171.39.46e (Rigaku Oxford Diffraction, 2018)
Empirical absorption correction using spherical harmonics,
 implemented in SCALE3 ABSPACK scaling algorithm.
;
_exptl_crystal_colour 'clear light colourless'
_exptl_crystal_colour_lustre clear
_exptl_crystal_colour_modifier light
_exptl_crystal_colour_primary colourless
_exptl_crystal_density_diffrn 1.363
_exptl_crystal_description block
_exptl_crystal_F_000 912
_exptl_crystal_size_max 0.2
_exptl_crystal_size_mid 0.1
_exptl_crystal_size_min 0.1
_refine_diff_density_max 0.289
_refine_diff_density_min -0.251
_refine_diff_density_rms 0.054
_refine_ls_abs_structure_details
;
 Flack x determined using 650 quotients [(I+)-(I-)]/[(I+)+(I-)]
 (Parsons and Flack (2004), Acta Cryst. A60, s61).
;
_refine_ls_abs_structure_Flack 0.54(15)
_refine_ls_extinction_method none
_refine_ls_goodness_of_fit_ref 1.055
_refine_ls_hydrogen_treatment constr
_refine_ls_matrix_type full
_refine_ls_number_parameters 298
_refine_ls_number_reflns 2694
_refine_ls_number_restraints 1
_refine_ls_restrained_S_all 1.054
_refine_ls_R_factor_all 0.0443
_refine_ls_R_factor_gt 0.0430
_refine_ls_shift/su_max 0.000
_refine_ls_shift/su_mean 0.000
_refine_ls_structure_factor_coef Fsqd
_refine_ls_weighting_details
;
 w=1/[\s^2^(Fo^2^)+(0.0840P)^2^+0.0845P]
 where P=(Fo^2^+2Fc^2^)/3
;
_refine_ls_weighting_scheme calc
_refine_ls_wR_factor_gt 0.1140
_refine_ls_wR_factor_ref 0.1165
_reflns_Friedel_coverage 0.348
_reflns_Friedel_fraction_full 0.372
_reflns_Friedel_fraction_max 0.367
_reflns_number_gt 2597
_reflns_number_total 2694
_reflns_threshold_expression 'I > 2\s(I)'
_cod_data_source_file ja9b13975_si_004.cif
_cod_data_source_block exp_9416
_cod_database_code 4134154
_shelxl_version_number 2013-2
_shelx_space_group_comment
;
The symmetry employed for this shelxl refinement is uniquely defined
by the following loop, which should always be used as a source of
symmetry information in preference to the above space-group names.
They are only intended as comments.
;
_reflns_odcompleteness_completeness 99.85
_reflns_odcompleteness_iscentric 1
_reflns_odcompleteness_theta 63.60
_olex2_refinement_description
;
1. Fixed Uiso
 At 1.2 times of:
  All C(H) groups, All C(H,H) groups
2.a Secondary CH2 refined with riding coordinates:
 C22(H22A,H22B)
2.b Aromatic/amide H refined with riding coordinates:
 C25(H25), C29(H29), C3(H3), C18(H18), C6(H6), C19(H19), C15(H15), C11(H11),
 C8(H8), C28(H28), C1(H1), C2(H2), C26(H26), C9(H9), C27(H27), C10(H10),
 C16(H16), C17(H17)
;
_olex2_submission_special_instructions 'No special instructions were received'
_oxdiff_exptl_absorpt_empirical_details
;
Empirical correction (ABSPACK) includes:
- Absorption correction using spherical harmonics
- Frame scaling
- Detector area scaling
;
_oxdiff_exptl_absorpt_empirical_full_max 1.515
_oxdiff_exptl_absorpt_empirical_full_min 0.690

loop_
_space_group_symop_operation_xyz
'x, y, z'
'-x, -y, z+1/2'
'x+1/2, -y, z'
'-x+1/2, y, z+1/2'

loop_
_atom_site_label
_atom_site_type_symbol
_atom_site_fract_x
_atom_site_fract_y
_atom_site_fract_z
_atom_site_U_iso_or_equiv
_atom_site_adp_type
_atom_site_occupancy
_atom_site_site_symmetry_order
_atom_site_calc_flag
_atom_site_refinement_flags_posn
F2 F 0.15867(14) 0.8044(2) 0.61366(13) 0.0326(5) Uani 1 1 d .
F3 F 0.31453(16) 0.8532(2) 0.60074(14) 0.0367(5) Uani 1 1 d .
F1 F 0.22012(18) 0.8429(2) 0.49911(13) 0.0418(6) Uani 1 1 d .
N1 N 0.39313(17) 0.7196(3) 0.39271(15) 0.0189(5) Uani 1 1 d .
C20 C 0.4083(2) 0.6700(3) 0.46846(18) 0.0170(6) Uani 1 1 d .
C23 C 0.2389(2) 0.7805(3) 0.5672(2) 0.0247(7) Uani 1 1 d .
C5 C 0.3023(2) 0.6725(3) 0.36101(18) 0.0177(6) Uani 1 1 d .
C12 C 0.5389(2) 0.8097(3) 0.43608(19) 0.0199(6) Uani 1 1 d .
C7 C 0.4730(2) 0.8059(3) 0.37090(19) 0.0202(6) Uani 1 1 d .
C4 C 0.2576(2) 0.5822(3) 0.41572(18) 0.0185(6) Uani 1 1 d .
C13 C 0.49558(19) 0.7242(3) 0.49830(19) 0.0188(6) Uani 1 1 d .
C21 C 0.32137(19) 0.5724(3) 0.49049(17) 0.0167(6) Uani 1 1 d .
C25 C 0.4174(2) 0.3565(3) 0.4452(2) 0.0247(7) Uani 1 1 d .
H25 H 0.4394 0.4132 0.4025 0.030 Uiso 1 1 calc R
C29 C 0.3230(2) 0.3317(3) 0.5633(2) 0.0230(6) Uani 1 1 d .
H29 H 0.2795 0.3696 0.6020 0.028 Uiso 1 1 calc R
C24 C 0.35427(19) 0.4170(3) 0.50164(18) 0.0177(6) Uani 1 1 d .
C22 C 0.2611(2) 0.6233(3) 0.56224(18) 0.0202(6) Uani 1 1 d .
H22A H 0.1967 0.5711 0.5630 0.024 Uiso 1 1 calc R
H22B H 0.2984 0.5954 0.6099 0.024 Uiso 1 1 calc R
C14 C 0.5379(2) 0.7050(3) 0.5771(2) 0.0200(6) Uani 1 1 d .
C3 C 0.1690(2) 0.5143(3) 0.39835(19) 0.0229(6) Uani 1 1 d .
H3 H 0.1394 0.4500 0.4345 0.028 Uiso 1 1 calc R
C18 C 0.5809(2) 0.5540(4) 0.6873(2) 0.0274(7) Uani 1 1 d .
H18 H 0.5800 0.4629 0.7117 0.033 Uiso 1 1 calc R
C6 C 0.2571(2) 0.7045(3) 0.29050(19) 0.0216(6) Uani 1 1 d .
H6 H 0.2871 0.7683 0.2542 0.026 Uiso 1 1 calc R
C19 C 0.5375(2) 0.5708(3) 0.6142(2) 0.0224(6) Uani 1 1 d .
H19 H 0.5075 0.4913 0.5890 0.027 Uiso 1 1 calc R
C15 C 0.5812(2) 0.8194(4) 0.6166(2) 0.0261(7) Uani 1 1 d .
H15 H 0.5815 0.9112 0.5930 0.031 Uiso 1 1 calc R
C11 C 0.6297(2) 0.8812(3) 0.4279(2) 0.0252(7) Uani 1 1 d .
H11 H 0.6765 0.8830 0.4697 0.030 Uiso 1 1 calc R
C8 C 0.4937(2) 0.8740(3) 0.3007(2) 0.0251(7) Uani 1 1 d .
H8 H 0.4482 0.8707 0.2580 0.030 Uiso 1 1 calc R
C28 C 0.3552(2) 0.1899(3) 0.5687(2) 0.0275(7) Uani 1 1 d .
H28 H 0.3340 0.1328 0.6114 0.033 Uiso 1 1 calc R
C1 C 0.1652(2) 0.6387(4) 0.2749(2) 0.0256(7) Uani 1 1 d .
H1 H 0.1308 0.6608 0.2278 0.031 Uiso 1 1 calc R
C2 C 0.1235(2) 0.5418(4) 0.3267(2) 0.0262(7) Uani 1 1 d .
H2 H 0.0634 0.4937 0.3133 0.031 Uiso 1 1 calc R
C26 C 0.4485(2) 0.2157(4) 0.4504(2) 0.0302(7) Uani 1 1 d .
H26 H 0.4910 0.1766 0.4114 0.036 Uiso 1 1 calc R
C9 C 0.5838(3) 0.9473(3) 0.2955(2) 0.0308(7) Uani 1 1 d .
H9 H 0.6001 0.9967 0.2487 0.037 Uiso 1 1 calc R
C27 C 0.4174(2) 0.1321(3) 0.5127(2) 0.0301(8) Uani 1 1 d .
H27 H 0.4387 0.0356 0.5168 0.036 Uiso 1 1 calc R
C10 C 0.6511(3) 0.9495(4) 0.3585(2) 0.0304(7) Uani 1 1 d .
H10 H 0.7127 0.9991 0.3531 0.036 Uiso 1 1 calc R
C16 C 0.6239(2) 0.8014(4) 0.6901(2) 0.0314(8) Uani 1 1 d .
H16 H 0.6523 0.8810 0.7164 0.038 Uiso 1 1 calc R
C17 C 0.6253(2) 0.6681(4) 0.7253(2) 0.0320(8) Uani 1 1 d .
H17 H 0.6563 0.6552 0.7748 0.038 Uiso 1 1 calc R

loop_
_atom_site_aniso_label
_atom_site_aniso_U_11
_atom_site_aniso_U_22
_atom_site_aniso_U_33
_atom_site_aniso_U_23
_atom_site_aniso_U_13
_atom_site_aniso_U_12
F2 0.0373(10) 0.0324(10) 0.0280(11) -0.0013(9) 0.0081(9) 0.0136(8)
F3 0.0431(11) 0.0203(9) 0.0467(13) -0.0065(9) 0.0045(10) -0.0031(8)
F1 0.0741(15) 0.0283(9) 0.0230(10) 0.0077(9) 0.0053(11) 0.0214(9)
N1 0.0195(11) 0.0187(11) 0.0186(13) 0.0024(10) 0.0014(10) -0.0019(9)
C20 0.0161(12) 0.0162(12) 0.0187(14) 0.0019(11) 0.0012(11) 0.0003(10)
C23 0.0270(15) 0.0246(15) 0.0223(16) 0.0018(13) 0.0046(13) 0.0039(12)
C5 0.0157(12) 0.0179(12) 0.0195(15) -0.0006(12) 0.0024(11) 0.0020(10)
C12 0.0214(14) 0.0139(12) 0.0244(16) -0.0013(12) -0.0005(12) 0.0009(11)
C7 0.0241(13) 0.0157(12) 0.0208(15) 0.0017(12) 0.0019(12) -0.0008(11)
C4 0.0180(12) 0.0196(13) 0.0180(14) 0.0000(12) 0.0006(11) 0.0041(11)
C13 0.0188(12) 0.0148(12) 0.0228(15) -0.0007(12) 0.0011(13) 0.0014(10)
C21 0.0166(12) 0.0166(13) 0.0170(14) 0.0012(12) -0.0002(11) -0.0008(10)
C25 0.0227(14) 0.0245(15) 0.0270(17) -0.0010(14) 0.0052(12) -0.0012(12)
C29 0.0246(14) 0.0174(13) 0.0270(17) 0.0031(13) 0.0018(12) 0.0014(11)
C24 0.0161(12) 0.0150(13) 0.0220(14) -0.0022(12) -0.0011(12) -0.0004(10)
C22 0.0225(13) 0.0173(13) 0.0208(16) 0.0007(12) 0.0015(12) 0.0009(11)
C14 0.0152(12) 0.0203(13) 0.0244(16) -0.0026(12) 0.0008(11) 0.0015(11)
C3 0.0184(13) 0.0240(14) 0.0264(16) 0.0004(14) 0.0053(11) -0.0005(11)
C18 0.0202(14) 0.0343(16) 0.0276(17) 0.0068(14) 0.0047(13) 0.0072(12)
C6 0.0225(14) 0.0243(13) 0.0178(15) -0.0006(12) 0.0033(12) 0.0045(11)
C19 0.0162(13) 0.0240(15) 0.0268(16) 0.0015(13) 0.0012(12) 0.0022(11)
C15 0.0248(15) 0.0241(15) 0.0294(18) -0.0039(14) -0.0019(13) 0.0020(11)
C11 0.0257(14) 0.0193(14) 0.0307(16) -0.0018(13) 0.0015(13) -0.0043(12)
C8 0.0301(16) 0.0224(14) 0.0228(16) 0.0035(13) 0.0023(13) -0.0028(12)
C28 0.0296(15) 0.0181(14) 0.0350(19) 0.0050(14) 0.0030(15) 0.0000(12)
C1 0.0225(15) 0.0348(17) 0.0195(15) -0.0035(14) 0.0005(11) 0.0075(12)
C2 0.0177(14) 0.0346(17) 0.0263(17) -0.0068(14) -0.0004(12) 0.0003(12)
C26 0.0293(15) 0.0246(15) 0.0367(19) -0.0039(14) 0.0063(14) 0.0074(13)
C9 0.0385(18) 0.0255(15) 0.0282(18) 0.0030(14) 0.0081(14) -0.0058(13)
C27 0.0286(15) 0.0181(13) 0.044(2) 0.0001(14) 0.0000(15) 0.0071(12)
C10 0.0288(15) 0.0277(16) 0.0346(19) -0.0016(15) 0.0065(14) -0.0107(13)
C16 0.0285(16) 0.0383(19) 0.0273(17) -0.0092(15) -0.0013(14) 0.0035(14)
C17 0.0226(15) 0.051(2) 0.0225(17) -0.0006(16) -0.0003(13) 0.0096(14)

loop_
_atom_type_symbol
_atom_type_description
_atom_type_scat_dispersion_real
_atom_type_scat_dispersion_imag
_atom_type_scat_source
C C 0.0181 0.0091 'International Tables Vol C Tables 4.2.6.8 and 6.1.1.4'
H H 0.0000 0.0000 'International Tables Vol C Tables 4.2.6.8 and 6.1.1.4'
F F 0.0727 0.0534 'International Tables Vol C Tables 4.2.6.8 and 6.1.1.4'
N N 0.0311 0.0180 'International Tables Vol C Tables 4.2.6.8 and 6.1.1.4'

loop_
_geom_angle_atom_site_label_1
_geom_angle_atom_site_label_2
_geom_angle_atom_site_label_3
_geom_angle
C20 N1 C5 112.4(2)
C7 N1 C20 109.4(2)
C7 N1 C5 138.1(3)
N1 C20 C21 108.7(2)
C13 C20 N1 110.3(3)
C13 C20 C21 141.1(3)
F2 C23 C22 110.6(2)
F3 C23 F2 105.0(3)
F3 C23 C22 111.8(3)
F1 C23 F2 107.1(2)
F1 C23 F3 107.0(3)
F1 C23 C22 114.8(3)
C4 C5 N1 107.6(3)
C6 C5 N1 130.4(3)
C6 C5 C4 122.0(3)
C7 C12 C13 108.3(2)
C11 C12 C7 118.2(3)
C11 C12 C13 133.3(3)
N1 C7 C12 106.2(3)
C8 C7 N1 130.8(3)
C8 C7 C12 123.0(3)
C5 C4 C21 110.9(2)
C3 C4 C5 120.2(3)
C3 C4 C21 128.9(3)
C20 C13 C12 105.7(3)
C20 C13 C14 128.5(3)
C12 C13 C14 125.8(2)
C20 C21 C4 100.4(2)
C20 C21 C24 112.5(2)
C20 C21 C22 114.1(2)
C4 C21 C22 110.7(2)
C24 C21 C4 108.6(2)
C24 C21 C22 110.1(2)
C24 C25 H25 119.3
C26 C25 H25 119.3
C26 C25 C24 121.4(3)
C24 C29 H29 119.9
C24 C29 C28 120.3(3)
C28 C29 H29 119.9
C25 C24 C21 118.1(3)
C29 C24 C21 123.8(3)
C29 C24 C25 118.1(3)
C23 C22 C21 116.8(2)
C23 C22 H22A 108.1
C23 C22 H22B 108.1
C21 C22 H22A 108.1
C21 C22 H22B 108.1
H22A C22 H22B 107.3
C19 C14 C13 121.3(3)
C15 C14 C13 120.6(3)
C15 C14 C19 118.1(3)
C4 C3 H3 120.7
C4 C3 C2 118.7(3)
C2 C3 H3 120.7
C19 C18 H18 119.5
C17 C18 H18 119.5
C17 C18 C19 121.0(3)
C5 C6 H6 121.5
C5 C6 C1 117.0(3)
C1 C6 H6 121.5
C14 C19 H19 119.8
C18 C19 C14 120.4(3)
C18 C19 H19 119.8
C14 C15 H15 119.5
C16 C15 C14 121.0(3)
C16 C15 H15 119.5
C12 C11 H11 120.3
C10 C11 C12 119.3(3)
C10 C11 H11 120.3
C7 C8 H8 121.5
C9 C8 C7 117.1(3)
C9 C8 H8 121.5
C29 C28 H28 119.6
C27 C28 C29 120.9(3)
C27 C28 H28 119.6
C6 C1 H1 119.4
C2 C1 C6 121.3(3)
C2 C1 H1 119.4
C3 C2 H2 119.7
C1 C2 C3 120.6(3)
C1 C2 H2 119.7
C25 C26 H26 120.1
C25 C26 C27 119.8(3)
C27 C26 H26 120.1
C8 C9 H9 119.5
C8 C9 C10 120.9(3)
C10 C9 H9 119.5
C28 C27 C26 119.5(3)
C28 C27 H27 120.2
C26 C27 H27 120.2
C11 C10 C9 121.5(3)
C11 C10 H10 119.3
C9 C10 H10 119.3
C15 C16 H16 119.7
C17 C16 C15 120.5(3)
C17 C16 H16 119.7
C18 C17 C16 119.0(3)
C18 C17 H17 120.5
C16 C17 H17 120.5

loop_
_geom_bond_atom_site_label_1
_geom_bond_atom_site_label_2
_geom_bond_distance
F2 C23 1.353(4)
F3 C23 1.348(4)
F1 C23 1.327(4)
N1 C20 1.392(4)
N1 C5 1.400(4)
N1 C7 1.390(4)
C20 C13 1.371(4)
C20 C21 1.525(4)
C23 C22 1.505(4)
C5 C4 1.396(4)
C5 C6 1.382(4)
C12 C7 1.421(4)
C12 C13 1.453(4)
C12 C11 1.393(4)
C7 C8 1.389(4)
C4 C21 1.540(4)
C4 C3 1.377(4)
C13 C14 1.473(4)
C21 C24 1.532(4)
C21 C22 1.544(4)
C25 H25 0.9500
C25 C24 1.402(4)
C25 C26 1.386(5)
C29 H29 0.9500
C29 C24 1.388(4)
C29 C28 1.400(4)
C22 H22A 0.9900
C22 H22B 0.9900
C14 C19 1.409(4)
C14 C15 1.393(4)
C3 H3 0.9500
C3 C2 1.391(5)
C18 H18 0.9500
C18 C19 1.388(5)
C18 C17 1.385(5)
C6 H6 0.9500
C6 C1 1.399(5)
C19 H19 0.9500
C15 H15 0.9500
C15 C16 1.393(5)
C11 H11 0.9500
C11 C10 1.379(5)
C8 H8 0.9500
C8 C9 1.388(5)
C28 H28 0.9500
C28 C27 1.378(5)
C1 H1 0.9500
C1 C2 1.387(5)
C2 H2 0.9500
C26 H26 0.9500
C26 C27 1.387(5)
C9 H9 0.9500
C9 C10 1.403(5)
C27 H27 0.9500
C10 H10 0.9500
C16 H16 0.9500
C16 C17 1.387(6)
C17 H17 0.9500
